data_1546875
loop_
_publ_author_name
'Jiang, Lin'
'Liu, Yue'
'Liu, Xin'
'Tian, Jinlei'
'Yan, Shiping'

_publ_section_title
;
 Three series of heterometallic Ni <sup>II</sup> --Ln <sup>III</sup>
 Schiff base complexes: synthesis, crystal structures and magnetic
 characterization
;
_journal_issue 37
_journal_name_full 'Dalton Transactions'
_journal_page_first 12558
_journal_page_last 12573
_journal_paper_doi 10.1039/C7DT02351K
_journal_volume 46
_journal_year 2017
_chemical_formula_moiety 'C31 H24 Eu F15 N2 Ni O12'
_chemical_formula_sum 'C31 H24 Eu F15 N2 Ni O12'
_chemical_formula_weight 1112.19
_space_group_crystal_system monoclinic
_space_group_IT_number 14
_space_group_name_Hall '-P 2ybc'
_space_group_name_H-M_alt 'P 1 21/c 1'
_symmetry_space_group_name_Hall '-P 2ybc'
_symmetry_space_group_name_H-M 'P 1 21/c 1'
_atom_sites_solution_hydrogens mixed
_atom_sites_solution_primary direct
_audit_block_doi 10.5517/ccdc.csd.cc1p7ldx
_audit_creation_date 2017-07-31
_audit_creation_method
;
  Olex2 1.2
  (compiled Dec  5 2012 16:20:19, GUI svn.r4385)
;
_audit_update_record
;
2017-08-14 deposited with the CCDC.
2017-08-24 downloaded from the CCDC.
;
_cell_angle_alpha 90
_cell_angle_beta 97.744(2)
_cell_angle_gamma 90
_cell_formula_units_Z 4
_cell_length_a 18.242(2)
_cell_length_b 12.6901(14)
_cell_length_c 16.6310(19)
_cell_measurement_reflns_used 12184
_cell_measurement_temperature 113(2)
_cell_measurement_theta_max 27.5
_cell_measurement_theta_min 3.0
_cell_volume 3814.8(7)
_computing_cell_refinement 'CrystalClear-SM Expert 2.1 b42 (Rigaku, 2015)'
_computing_data_collection 'CrystalClear-SM Expert 2.1 b42 (Rigaku, 2015)'
_computing_data_reduction 'CrystalClear-SM Expert 2.1 b42 (Rigaku, 2015)'
_computing_molecular_graphics
;
O. V. Dolomanov, L. J. Bourhis, R. J. Gildea, J. A. K. Howard and H. Puschmann,
OLEX2: a complete structure solution, refinement and analysis program.
J. Appl. Cryst. (2009). 42, 339-341.
;
_computing_publication_material
;
O. V. Dolomanov, L. J. Bourhis, R. J. Gildea, J. A. K. Howard and H. Puschmann,
OLEX2: a complete structure solution, refinement and analysis program.
J. Appl. Cryst. (2009). 42, 339-341.
;
_computing_structure_refinement
;
XL, G.M. Sheldrick, Acta Cryst.
(2008). A64, 112-122
;
_computing_structure_solution
;
XS, G.M. Sheldrick, Acta Cryst.
(2008). A64, 112-122
;
_diffrn_ambient_temperature 113(2)
_diffrn_measured_fraction_theta_full 0.995
_diffrn_measured_fraction_theta_max 0.995
_diffrn_measurement_device_type 'Bruker P4'
_diffrn_measurement_method '\w scans'
_diffrn_radiation_monochromator graphite
_diffrn_radiation_type MoK\a
_diffrn_radiation_wavelength 0.71073
_diffrn_reflns_av_R_equivalents 0.0516
_diffrn_reflns_av_unetI/netI 0.0343
_diffrn_reflns_Laue_measured_fraction_full 0.995
_diffrn_reflns_Laue_measured_fraction_max 0.995
_diffrn_reflns_limit_h_max 21
_diffrn_reflns_limit_h_min -21
_diffrn_reflns_limit_k_max 15
_diffrn_reflns_limit_k_min -15
_diffrn_reflns_limit_l_max 16
_diffrn_reflns_limit_l_min -19
_diffrn_reflns_number 32455
_diffrn_reflns_point_group_measured_fraction_full 0.995
_diffrn_reflns_point_group_measured_fraction_max 0.995
_diffrn_reflns_theta_full 25.100
_diffrn_reflns_theta_max 25.100
_diffrn_reflns_theta_min 3.034
_exptl_absorpt_coefficient_mu 2.259
_exptl_absorpt_correction_type multi-scan
_exptl_absorpt_process_details SADABS
_exptl_crystal_colour 'clear grayish gray'
_exptl_crystal_density_diffrn 1.936
_exptl_crystal_density_method 'not measured'
_exptl_crystal_description Prism
_exptl_crystal_F_000 2184
_exptl_crystal_size_max 0.21
_exptl_crystal_size_mid 0.18
_exptl_crystal_size_min 0.17
_exptl_transmission_factor_max 0.681
_exptl_transmission_factor_min 0.658
_refine_diff_density_max 1.362
_refine_diff_density_min -1.213
_refine_diff_density_rms 0.139
_refine_ls_extinction_coef 0.0021(6)
_refine_ls_extinction_expression Fc^*^=kFc[1+0.001xFc^2^\l^3^/sin(2\q)]^-1/4^
_refine_ls_extinction_method 'SHELXL-2014/7 (Sheldrick 2014'
_refine_ls_goodness_of_fit_ref 1.017
_refine_ls_hydrogen_treatment constr
_refine_ls_matrix_type full
_refine_ls_number_parameters 564
_refine_ls_number_reflns 6759
_refine_ls_number_restraints 1
_refine_ls_restrained_S_all 1.017
_refine_ls_R_factor_all 0.0786
_refine_ls_R_factor_gt 0.0727
_refine_ls_shift/su_max 0.004
_refine_ls_shift/su_mean 0.001
_refine_ls_structure_factor_coef Fsqd
_refine_ls_weighting_details 'w=1/[\s^2^(Fo^2^)+(0.2000P)^2^+33.7660P] where P=(Fo^2^+2Fc^2^)/3'
_refine_ls_weighting_scheme calc
_refine_ls_wR_factor_gt 0.2775
_refine_ls_wR_factor_ref 0.2836
_reflns_Friedel_coverage 0.000
_reflns_number_gt 6145
_reflns_number_total 6759
_reflns_threshold_expression 'I > 2\s(I)'
_cod_data_source_file c7dt02351k2.cif
_cod_data_source_block eu
_cod_depositor_comments
;
The following automatic conversions were performed:

'_exptl_absorpt_correction_type' value 'Multi-scan' changed to
'multi-scan' according to
/home/data/users/saulius/crontab/automatic-downloads/rss-feeds/RSC/lib/dictionaries/cif_core.dic
dictionary named 'cif_core.dic' version 2.4.2 from 2011-04-26.

Automatic conversion script
Id: cif_fix_values 4973 2017-02-22 13:04:09Z antanas 
;
_cod_database_code 1546875
_olex2_refinement_description
;
1. Fixed Uiso
 At 1.2 times of:
  H4 of C4, H24 of C24, H5 of C5, H29 of C29, H10 of C10, {H11A,H11B} of C11,
  H6 of C6, {H9A,H9B} of C9, H14 of C14, H15 of C15, H12 of C12, H16 of C16, H8
  of C8
 At 1.5 times of:
  {H1A,H1B,H1C} of C1, {H19A,H19B,H19C} of C19, {H12A,H12B} of O12, H3 of O3
2. Rigid bond restraints
 F1, C21
 with sigma for 1-2 distances of 0.05 and sigma for 1-3 distances of 0.05
3.a Rotating group:
 O12(H12A,H12B)
3.b Ternary CH refined with riding coordinates:
 C10(H10)
3.c Secondary CH2 refined with riding coordinates:
 C11(H11A,H11B), C9(H9A,H9B)
3.d Aromatic/amide H refined with riding coordinates:
 C14(H14), C15(H15), C12(H12), C16(H16), C8(H8), C4(H4), C24(H24), C5(H5),
 C29(H29), C6(H6)
3.e Idealised Me refined as rotating group:
 C1(H1A,H1B,H1C), C19(H19A,H19B,H19C)
3.f Idealised tetrahedral OH refined as rotating group:
 O3(H3)
;
_olex2_submission_special_instructions 'No special instructions were received'
_shelx_shelxl_version_number 2014/7
_shelx_space_group_comment
;
The symmetry employed for this shelxl refinement is uniquely defined
by the following loop, which should always be used as a source of
symmetry information in preference to the above space-group names.
They are only intended as comments.
;

loop_
_space_group_symop_operation_xyz
'x, y, z'
'-x, y+1/2, -z+1/2'
'-x, -y, -z'
'x, -y-1/2, z-1/2'

loop_
_atom_site_label
_atom_site_type_symbol
_atom_site_fract_x
_atom_site_fract_y
_atom_site_fract_z
_atom_site_U_iso_or_equiv
_atom_site_adp_type
_atom_site_occupancy
_atom_site_site_symmetry_order
_atom_site_calc_flag
_atom_site_refinement_flags_posn
_atom_site_refinement_flags_adp
Eu1 Eu 0.26883(3) 0.50218(4) 0.13371(3) 0.0349(3) Uani 1 1 d . .
Ni1 Ni 0.11112(7) 0.50709(9) 0.22684(8) 0.0310(4) Uani 1 1 d . .
F2 F 0.1339(6) 0.8535(9) 0.0742(6) 0.107(4) Uani 1 1 d . .
F1 F 0.1128(6) 0.8706(8) 0.1967(7) 0.108(3) Uani 1 1 d . U
F15 F 0.3177(6) 0.0616(6) 0.1998(6) 0.094(3) Uani 1 1 d . .
F3 F 0.2223(6) 0.8757(7) 0.1670(7) 0.106(3) Uani 1 1 d . .
F6 F 0.2866(4) 0.7486(5) -0.1558(4) 0.0619(19) Uani 1 1 d . .
F14 F 0.2288(4) 0.1402(5) 0.2455(5) 0.065(2) Uani 1 1 d . .
F4 F 0.1808(4) 0.7099(8) -0.1180(5) 0.086(3) Uani 1 1 d . .
F8 F 0.3967(5) 0.8468(8) 0.1798(6) 0.089(3) Uani 1 1 d . .
F7 F 0.4487(3) 0.8574(6) 0.0721(4) 0.062(2) Uani 1 1 d . .
F13 F 0.3354(5) 0.1478(8) 0.3100(5) 0.087(3) Uani 1 1 d . .
F9 F 0.4861(3) 0.7490(5) 0.1623(5) 0.063(2) Uani 1 1 d . .
F5 F 0.2439(6) 0.5897(6) -0.1601(4) 0.089(3) Uani 1 1 d . .
F11 F 0.5103(6) 0.2208(8) 0.0919(7) 0.108(4) Uani 1 1 d . .
F12 F 0.4715(5) 0.3337(9) 0.0013(5) 0.095(3) Uani 1 1 d . .
F10 F 0.5290(5) 0.3853(11) 0.1125(7) 0.114(4) Uani 1 1 d . .
O8 O 0.2602(4) 0.5735(5) -0.0002(4) 0.0351(15) Uani 1 1 d . .
O4 O 0.2207(4) 0.5145(4) 0.2586(4) 0.0277(14) Uani 1 1 d . .
O1 O 0.2157(4) 0.3662(5) 0.0223(4) 0.0350(14) Uani 1 1 d . .
O2 O 0.1417(3) 0.4710(4) 0.1176(4) 0.0266(13) Uani 1 1 d . .
O5 O 0.3614(4) 0.4918(5) 0.2676(5) 0.0371(16) Uani 1 1 d . .
O6 O 0.2120(4) 0.6734(6) 0.1367(5) 0.0468(18) Uani 1 1 d . .
O11 O 0.2701(4) 0.3192(5) 0.1886(4) 0.0352(14) Uani 1 1 d . .
O12 O 0.1212(4) 0.3404(5) 0.2568(4) 0.0367(15) Uani 1 1 d . .
H12A H 0.1620 0.3156 0.2442 0.055 Uiso 1 1 d R U
H12B H 0.0850 0.3065 0.2300 0.055 Uiso 1 1 d R U
O9 O 0.3603(4) 0.6371(5) 0.1328(4) 0.0393(16) Uani 1 1 d . .
O7 O 0.1123(4) 0.6677(5) 0.2022(4) 0.0335(14) Uani 1 1 d . .
O3 O -0.0024(5) 0.7105(8) 0.2870(7) 0.074(3) Uani 1 1 d . .
H3 H 0.0379 0.7049 0.2709 0.111 Uiso 1 1 calc R U
O10 O 0.3748(4) 0.4128(6) 0.0982(4) 0.0450(17) Uani 1 1 d . .
N2 N 0.0925(5) 0.5294(7) 0.3427(5) 0.0385(19) Uani 1 1 d . .
N1 N 0.0030(5) 0.5014(6) 0.1798(6) 0.041(2) Uani 1 1 d . .
C14 C 0.2635(7) 0.4770(8) 0.4774(7) 0.043(2) Uani 1 1 d . .
H14 H 0.2409 0.4740 0.5242 0.052 Uiso 1 1 calc R U
C20 C 0.1605(6) 0.7109(8) 0.1663(6) 0.039(2) Uani 1 1 d . .
C21 C 0.1535(7) 0.8238(8) 0.1564(7) 0.052(3) Uani 1 1 d . U
C15 C 0.3394(6) 0.4618(9) 0.4833(6) 0.046(3) Uani 1 1 d . .
H15 H 0.3668 0.4481 0.5335 0.055 Uiso 1 1 calc R U
C12 C 0.1437(7) 0.5172(7) 0.4033(6) 0.038(2) Uani 1 1 d . .
H12 H 0.1283 0.5227 0.4542 0.046 Uiso 1 1 calc R U
C3 C 0.1406(5) 0.3435(7) 0.0140(5) 0.033(2) Uani 1 1 d . .
C18 C 0.2558(6) 0.4987(6) 0.3313(7) 0.034(2) Uani 1 1 d . .
C23 C 0.2860(5) 0.6552(7) -0.0294(6) 0.0317(19) Uani 1 1 d . .
C2 C 0.1020(5) 0.4041(6) 0.0678(5) 0.0285(18) Uani 1 1 d . .
C30 C 0.3157(6) 0.2467(8) 0.1902(5) 0.039(2) Uani 1 1 d . .
C16 C 0.3746(6) 0.4670(8) 0.4137(6) 0.043(2) Uani 1 1 d . .
H16 H 0.4256 0.4580 0.4177 0.052 Uiso 1 1 calc R U
C25 C 0.3699(5) 0.7110(7) 0.0871(6) 0.0309(19) Uani 1 1 d . .
C8 C -0.0210(5) 0.4452(7) 0.1159(5) 0.033(2) Uani 1 1 d . .
H8 H -0.0720 0.4393 0.1020 0.039 Uiso 1 1 calc R U
C31 C 0.2997(6) 0.1458(8) 0.2356(7) 0.046(3) Uani 1 1 d . .
C22 C 0.2495(8) 0.6759(9) -0.1177(7) 0.054(3) Uani 1 1 d . .
C4 C 0.1038(6) 0.2723(7) -0.0401(6) 0.039(2) Uani 1 1 d . .
H4 H 0.1291 0.2328 -0.0746 0.047 Uiso 1 1 calc R U
C24 C 0.3362(5) 0.7246(8) 0.0076(6) 0.035(2) Uani 1 1 d . .
H24 H 0.3486 0.7833 -0.0213 0.042 Uiso 1 1 calc R U
C5 C 0.0273(7) 0.2613(9) -0.0414(7) 0.052(3) Uani 1 1 d . .
H5 H 0.0021 0.2134 -0.0775 0.062 Uiso 1 1 calc R U
C26 C 0.4259(5) 0.7935(8) 0.1265(7) 0.040(2) Uani 1 1 d . .
C13 C 0.2205(7) 0.4967(7) 0.4037(7) 0.040(3) Uani 1 1 d . .
C7 C 0.0263(5) 0.3906(6) 0.0641(6) 0.033(2) Uani 1 1 d . .
C29 C 0.3835(6) 0.2468(10) 0.1591(7) 0.049(3) Uani 1 1 d . .
H29 H 0.4146 0.1887 0.1686 0.059 Uiso 1 1 calc R U
C27 C 0.4819(7) 0.3226(12) 0.0798(8) 0.060(3) Uani 1 1 d . .
C1 C 0.2513(6) 0.3344(9) -0.0452(6) 0.044(2) Uani 1 1 d . .
H1A H 0.2973 0.3713 -0.0439 0.067 Uiso 1 1 calc R U
H1B H 0.2199 0.3505 -0.0947 0.067 Uiso 1 1 calc R U
H1C H 0.2604 0.2599 -0.0423 0.067 Uiso 1 1 calc R U
C17 C 0.3330(6) 0.4857(7) 0.3383(7) 0.036(2) Uani 1 1 d . .
C19 C 0.4403(6) 0.5087(9) 0.2716(8) 0.051(3) Uani 1 1 d . .
H19A H 0.4659 0.4433 0.2837 0.076 Uiso 1 1 calc R U
H19B H 0.4562 0.5591 0.3134 0.076 Uiso 1 1 calc R U
H19C H 0.4511 0.5350 0.2204 0.076 Uiso 1 1 calc R U
C10 C -0.0326(6) 0.6082(9) 0.2967(7) 0.050(3) Uani 1 1 d . .
H10 H -0.0787 0.6203 0.3196 0.060 Uiso 1 1 calc R U
C11 C 0.0171(6) 0.5445(10) 0.3613(6) 0.045(2) Uani 1 1 d . .
H11A H 0.0193 0.5803 0.4130 0.054 Uiso 1 1 calc R U
H11B H -0.0052 0.4759 0.3668 0.054 Uiso 1 1 calc R U
C6 C -0.0116(7) 0.3175(10) 0.0078(6) 0.049(3) Uani 1 1 d . .
H6 H -0.0625 0.3086 0.0049 0.059 Uiso 1 1 calc R U
C28 C 0.4054(6) 0.3292(11) 0.1154(7) 0.049(3) Uani 1 1 d . .
C9 C -0.0554(5) 0.5554(11) 0.2166(7) 0.052(3) Uani 1 1 d . .
H9A H -0.0935 0.5043 0.2235 0.062 Uiso 1 1 calc R U
H9B H -0.0774 0.6081 0.1786 0.062 Uiso 1 1 calc R U

loop_
_atom_site_aniso_label
_atom_site_aniso_U_11
_atom_site_aniso_U_22
_atom_site_aniso_U_33
_atom_site_aniso_U_23
_atom_site_aniso_U_13
_atom_site_aniso_U_12
Eu1 0.0351(4) 0.0377(4) 0.0307(4) 0.00552(18) 0.0007(2) -0.00986(18)
Ni1 0.0311(7) 0.0311(7) 0.0295(7) 0.0000(4) -0.0005(5) -0.0025(4)
F2 0.115(8) 0.115(8) 0.084(6) 0.029(6) -0.019(6) -0.043(6)
F1 0.114(8) 0.079(7) 0.130(9) 0.017(6) 0.018(7) -0.009(6)
F15 0.138(8) 0.036(4) 0.123(7) -0.003(4) 0.067(6) 0.005(4)
F3 0.107(7) 0.057(5) 0.150(9) -0.023(6) 0.007(7) -0.031(5)
F6 0.093(5) 0.051(4) 0.040(4) 0.013(3) 0.004(3) -0.018(4)
F14 0.056(4) 0.044(4) 0.091(5) 0.028(4) -0.006(4) -0.016(3)
F4 0.060(5) 0.101(7) 0.088(6) 0.045(5) -0.024(4) -0.001(4)
F8 0.064(5) 0.099(7) 0.109(7) -0.053(6) 0.024(5) -0.034(5)
F7 0.044(3) 0.059(4) 0.076(5) 0.027(4) -0.018(3) -0.027(3)
F13 0.070(5) 0.118(7) 0.068(5) 0.048(5) -0.005(4) -0.018(5)
F9 0.036(3) 0.056(4) 0.088(5) 0.007(4) -0.025(3) -0.013(3)
F5 0.177(9) 0.049(4) 0.036(4) -0.002(3) -0.010(4) -0.016(5)
F11 0.102(7) 0.100(7) 0.141(9) 0.056(7) 0.084(7) 0.050(6)
F12 0.086(6) 0.127(8) 0.082(6) 0.036(6) 0.052(5) 0.031(6)
F10 0.056(5) 0.155(11) 0.139(9) -0.034(8) 0.037(5) -0.014(6)
O8 0.043(4) 0.029(3) 0.031(3) 0.006(3) -0.003(3) -0.010(3)
O4 0.037(4) 0.017(3) 0.027(3) 0.003(2) -0.005(3) -0.005(2)
O1 0.043(4) 0.036(3) 0.026(3) -0.005(3) 0.006(3) -0.005(3)
O2 0.036(3) 0.016(3) 0.025(3) -0.004(2) -0.006(2) -0.006(2)
O5 0.030(4) 0.041(4) 0.039(4) 0.008(3) -0.004(3) -0.007(3)
O6 0.052(4) 0.037(4) 0.050(4) 0.006(3) 0.003(4) -0.015(3)
O11 0.041(4) 0.031(3) 0.035(3) 0.006(3) 0.010(3) -0.006(3)
O12 0.034(3) 0.039(4) 0.035(3) -0.003(3) -0.002(3) -0.010(3)
O9 0.038(4) 0.038(4) 0.040(4) 0.012(3) -0.005(3) -0.005(3)
O7 0.039(3) 0.026(3) 0.034(3) -0.007(3) -0.001(3) 0.001(3)
O3 0.063(6) 0.069(6) 0.090(7) 0.000(5) 0.009(5) 0.030(5)
O10 0.037(4) 0.055(5) 0.046(4) 0.015(3) 0.016(3) 0.003(3)
N2 0.040(5) 0.042(4) 0.033(4) -0.006(4) 0.001(4) 0.002(4)
N1 0.036(5) 0.047(6) 0.042(5) 0.010(4) 0.011(4) 0.009(3)
C14 0.058(7) 0.037(5) 0.033(5) 0.003(4) 0.000(5) 0.004(5)
C20 0.046(6) 0.034(5) 0.032(5) 0.009(4) -0.019(4) -0.015(4)
C21 0.063(7) 0.034(5) 0.048(6) -0.020(5) -0.036(5) 0.028(5)
C15 0.060(7) 0.047(6) 0.025(5) 0.001(4) -0.015(4) 0.012(5)
C12 0.059(7) 0.027(4) 0.029(5) -0.004(4) 0.007(5) 0.003(4)
C3 0.048(5) 0.021(4) 0.031(5) 0.002(3) 0.005(4) -0.006(4)
C18 0.044(6) 0.023(5) 0.031(5) 0.003(3) -0.007(5) -0.008(3)
C23 0.030(4) 0.032(5) 0.036(5) 0.006(4) 0.016(4) 0.004(4)
C2 0.043(5) 0.020(4) 0.022(4) 0.007(3) 0.001(3) -0.007(3)
C30 0.052(6) 0.042(5) 0.023(4) -0.002(4) 0.008(4) -0.001(5)
C16 0.041(5) 0.037(5) 0.044(6) -0.004(5) -0.021(5) 0.004(4)
C25 0.021(4) 0.033(5) 0.038(5) 0.002(4) 0.003(4) -0.006(3)
C8 0.034(5) 0.028(4) 0.033(5) 0.005(4) -0.004(4) -0.007(4)
C31 0.059(7) 0.030(5) 0.052(6) 0.010(5) 0.016(5) 0.010(5)
C22 0.074(8) 0.040(6) 0.048(6) 0.007(5) 0.004(6) -0.010(6)
C4 0.058(6) 0.024(4) 0.034(5) -0.003(4) 0.003(4) -0.002(4)
C24 0.025(4) 0.039(5) 0.040(5) 0.008(4) 0.005(4) -0.011(4)
C5 0.066(7) 0.040(6) 0.045(6) -0.008(5) -0.012(5) -0.012(5)
C26 0.029(5) 0.032(5) 0.055(6) 0.001(4) -0.005(4) -0.008(4)
C13 0.048(6) 0.034(6) 0.037(6) -0.020(4) -0.001(5) 0.000(4)
C7 0.036(5) 0.017(4) 0.040(5) 0.004(4) -0.010(4) 0.004(3)
C29 0.049(6) 0.058(7) 0.040(6) 0.005(5) 0.004(5) 0.008(5)
C27 0.049(7) 0.079(9) 0.060(8) 0.016(7) 0.029(6) 0.014(6)
C1 0.046(6) 0.053(6) 0.037(5) -0.010(5) 0.013(4) 0.007(5)
C17 0.044(6) 0.021(4) 0.043(6) 0.013(4) -0.001(5) 0.001(4)
C19 0.024(5) 0.066(8) 0.059(8) 0.020(5) -0.008(5) 0.000(4)
C10 0.049(6) 0.050(6) 0.052(6) -0.001(5) 0.012(5) 0.015(5)
C11 0.046(6) 0.054(6) 0.036(5) -0.002(5) 0.011(4) 0.004(5)
C6 0.054(6) 0.049(7) 0.042(6) -0.013(5) -0.006(5) -0.024(5)
C28 0.040(6) 0.070(8) 0.040(6) -0.009(5) 0.014(5) 0.001(5)
C9 0.028(5) 0.078(8) 0.049(6) 0.005(6) 0.005(4) 0.014(5)

loop_
_atom_type_symbol
_atom_type_description
_atom_type_scat_dispersion_real
_atom_type_scat_dispersion_imag
_atom_type_scat_source
C C 0.0033 0.0016 'International Tables Vol C Tables 4.2.6.8 and 6.1.1.4'
H H 0.0000 0.0000 'International Tables Vol C Tables 4.2.6.8 and 6.1.1.4'
Eu Eu -0.1578 3.6682 'International Tables Vol C Tables 4.2.6.8 and 6.1.1.4'
F F 0.0171 0.0103 'International Tables Vol C Tables 4.2.6.8 and 6.1.1.4'
N N 0.0061 0.0033 'International Tables Vol C Tables 4.2.6.8 and 6.1.1.4'
Ni Ni 0.3393 1.1124 'International Tables Vol C Tables 4.2.6.8 and 6.1.1.4'
O O 0.0106 0.0060 'International Tables Vol C Tables 4.2.6.8 and 6.1.1.4'

loop_
_geom_angle_atom_site_label_1
_geom_angle_atom_site_label_2
_geom_angle_atom_site_label_3
_geom_angle
O8 Eu1 Ni1 117.26(16)
O8 Eu1 O1 67.6(2)
O8 Eu1 O5 140.2(2)
O8 Eu1 O6 72.7(2)
O8 Eu1 O11 133.6(2)
O8 Eu1 O9 71.4(2)
O4 Eu1 Ni1 34.25(16)
O4 Eu1 O8 143.8(2)
O4 Eu1 O1 121.2(2)
O4 Eu1 O5 61.9(2)
O4 Eu1 O6 73.2(2)
O4 Eu1 O11 74.1(2)
O4 Eu1 O9 107.5(2)
O4 Eu1 O10 131.2(2)
O1 Eu1 Ni1 94.49(14)
O2 Eu1 Ni1 34.64(15)
O2 Eu1 O8 91.0(2)
O2 Eu1 O4 68.3(2)
O2 Eu1 O1 62.6(2)
O2 Eu1 O5 127.4(2)
O2 Eu1 O6 74.4(2)
O2 Eu1 O11 81.0(2)
O2 Eu1 O9 143.5(2)
O2 Eu1 O10 135.9(2)
O5 Eu1 Ni1 95.76(17)
O5 Eu1 O1 134.8(2)
O6 Eu1 Ni1 65.62(18)
O6 Eu1 O1 119.3(2)
O6 Eu1 O5 105.0(2)
O6 Eu1 O11 144.5(2)
O11 Eu1 Ni1 79.58(15)
O11 Eu1 O1 68.3(2)
O11 Eu1 O5 70.6(2)
O9 Eu1 Ni1 127.96(18)
O9 Eu1 O1 131.2(2)
O9 Eu1 O5 70.7(2)
O9 Eu1 O6 70.0(2)
O9 Eu1 O11 134.2(2)
O10 Eu1 Ni1 150.93(17)
O10 Eu1 O8 84.4(2)
O10 Eu1 O1 75.3(2)
O10 Eu1 O5 74.6(2)
O10 Eu1 O6 143.1(2)
O10 Eu1 O11 71.4(2)
O10 Eu1 O9 75.5(2)
O4 Ni1 Eu1 41.80(19)
O4 Ni1 O2 82.0(3)
O4 Ni1 O12 86.3(2)
O4 Ni1 O7 88.2(2)
O4 Ni1 N2 91.8(3)
O4 Ni1 N1 172.6(3)
O2 Ni1 Eu1 40.93(17)
O2 Ni1 O12 87.7(2)
O2 Ni1 O7 91.9(2)
O12 Ni1 Eu1 92.05(18)
O7 Ni1 Eu1 84.12(19)
O7 Ni1 O12 174.5(2)
N2 Ni1 Eu1 133.5(2)
N2 Ni1 O2 171.8(3)
N2 Ni1 O12 86.4(3)
N2 Ni1 O7 93.3(3)
N2 Ni1 N1 95.4(4)
N1 Ni1 Eu1 130.9(3)
N1 Ni1 O2 91.0(3)
N1 Ni1 O12 95.8(3)
N1 Ni1 O7 89.7(3)
C23 O8 Eu1 133.5(6)
Ni1 O4 Eu1 103.9(3)
C18 O4 Eu1 127.5(7)
C18 O4 Ni1 125.9(7)
C3 O1 Eu1 118.2(5)
C3 O1 C1 114.2(7)
C1 O1 Eu1 125.3(6)
Ni1 O2 Eu1 104.4(2)
C2 O2 Eu1 129.0(6)
C2 O2 Ni1 120.7(5)
C17 O5 Eu1 117.8(6)
C17 O5 C19 117.7(9)
C19 O5 Eu1 123.8(7)
C20 O6 Eu1 136.0(6)
C30 O11 Eu1 132.2(6)
Ni1 O12 H12A 110.4
Ni1 O12 H12B 109.4
H12A O12 H12B 108.7
C25 O9 Eu1 134.8(6)
C20 O7 Ni1 123.3(7)
C10 O3 H3 109.5
C28 O10 Eu1 136.0(7)
C12 N2 Ni1 122.2(8)
C12 N2 C11 117.0(9)
C11 N2 Ni1 120.2(6)
C8 N1 Ni1 122.5(7)
C8 N1 C9 114.3(9)
C9 N1 Ni1 123.2(7)
C15 C14 H14 119.0
C13 C14 H14 119.0
C13 C14 C15 121.9(11)
O6 C20 O7 130.7(10)
O6 C20 C21 113.7(10)
O7 C20 C21 115.6(11)
F2 C21 C20 112.4(9)
F1 C21 F2 107.9(10)
F1 C21 F3 107.5(10)
F1 C21 C20 118.1(13)
F3 C21 F2 95.9(11)
F3 C21 C20 112.7(9)
C14 C15 H15 120.0
C14 C15 C16 120.0(9)
C16 C15 H15 120.0
N2 C12 H12 115.3
N2 C12 C13 129.4(10)
C13 C12 H12 115.3
O1 C3 C2 112.8(7)
C4 C3 O1 125.9(9)
C4 C3 C2 121.4(9)
O4 C18 C13 123.9(11)
O4 C18 C17 117.2(10)
C17 C18 C13 118.9(11)
O8 C23 C22 111.6(8)
O8 C23 C24 128.5(9)
C24 C23 C22 119.8(8)
O2 C2 C3 117.3(8)
O2 C2 C7 124.2(8)
C7 C2 C3 118.4(8)
O11 C30 C31 117.3(9)
O11 C30 C29 127.9(10)
C29 C30 C31 114.7(9)
C15 C16 H16 120.1
C17 C16 C15 119.7(10)
C17 C16 H16 120.1
O9 C25 C24 126.8(8)
O9 C25 C26 113.2(8)
C24 C25 C26 120.0(8)
N1 C8 H8 117.5
N1 C8 C7 125.0(8)
C7 C8 H8 117.5
F15 C31 F14 109.0(10)
F15 C31 F13 109.0(10)
F15 C31 C30 112.8(9)
F14 C31 C30 111.0(8)
F13 C31 F14 104.6(9)
F13 C31 C30 110.1(9)
F6 C22 C23 112.3(9)
F4 C22 F6 108.0(10)
F4 C22 C23 110.1(9)
F5 C22 F6 109.2(10)
F5 C22 F4 105.5(11)
F5 C22 C23 111.3(9)
C3 C4 H4 121.0
C3 C4 C5 118.1(10)
C5 C4 H4 121.0
C23 C24 C25 122.3(8)
C23 C24 H24 118.8
C25 C24 H24 118.8
C4 C5 H5 118.7
C6 C5 C4 122.7(10)
C6 C5 H5 118.7
F8 C26 F7 110.3(9)
F8 C26 F9 108.3(10)
F8 C26 C25 109.7(8)
F7 C26 C25 112.1(8)
F9 C26 F7 104.7(8)
F9 C26 C25 111.6(8)
C14 C13 C12 118.5(11)
C14 C13 C18 118.6(12)
C12 C13 C18 122.9(11)
C2 C7 C8 125.2(8)
C2 C7 C6 120.1(9)
C6 C7 C8 114.7(9)
C30 C29 H29 118.9
C28 C29 C30 122.3(11)
C28 C29 H29 118.9
F11 C27 C28 108.8(10)
F12 C27 F11 104.2(12)
F12 C27 C28 110.6(11)
F10 C27 F11 108.0(12)
F10 C27 F12 111.6(13)
F10 C27 C28 113.2(11)
O1 C1 H1A 109.5
O1 C1 H1B 109.5
O1 C1 H1C 109.5
H1A C1 H1B 109.5
H1A C1 H1C 109.5
H1B C1 H1C 109.5
O5 C17 C18 114.7(9)
O5 C17 C16 124.6(10)
C16 C17 C18 120.8(10)
O5 C19 H19A 109.5
O5 C19 H19B 109.5
O5 C19 H19C 109.5
H19A C19 H19B 109.5
H19A C19 H19C 109.5
H19B C19 H19C 109.5
O3 C10 H10 105.4
O3 C10 C11 110.9(10)
O3 C10 C9 111.8(10)
C11 C10 H10 105.4
C9 C10 H10 105.4
C9 C10 C11 116.8(10)
N2 C11 C10 113.8(9)
N2 C11 H11A 108.8
N2 C11 H11B 108.8
C10 C11 H11A 108.8
C10 C11 H11B 108.8
H11A C11 H11B 107.7
C5 C6 C7 119.4(10)
C5 C6 H6 120.3
C7 C6 H6 120.3
O10 C28 C29 129.5(10)
O10 C28 C27 110.9(10)
C29 C28 C27 119.6(11)
N1 C9 C10 116.7(9)
N1 C9 H9A 108.1
N1 C9 H9B 108.1
C10 C9 H9A 108.1
C10 C9 H9B 108.1
H9A C9 H9B 107.3

loop_
_geom_bond_atom_site_label_1
_geom_bond_atom_site_label_2
_geom_bond_distance
Eu1 Ni1 3.4469(14)
Eu1 O8 2.390(6)
Eu1 O4 2.367(7)
Eu1 O1 2.620(6)
Eu1 O2 2.332(6)
Eu1 O5 2.610(7)
Eu1 O6 2.411(8)
Eu1 O11 2.494(6)
Eu1 O9 2.392(7)
Eu1 O10 2.383(7)
Ni1 O4 1.999(7)
Ni1 O2 2.023(6)
Ni1 O12 2.175(7)
Ni1 O7 2.079(6)
Ni1 N2 2.021(9)
Ni1 N1 2.022(10)
F2 C21 1.417(14)
F1 C21 1.221(16)
F15 C31 1.287(13)
F3 C21 1.406(15)
F6 C22 1.351(13)
F14 C31 1.328(13)
F4 C22 1.325(15)
F8 C26 1.285(13)
F7 C26 1.323(12)
F13 C31 1.318(14)
F9 C26 1.305(11)
F5 C22 1.298(14)
F11 C27 1.396(16)
F12 C27 1.302(15)
F10 C27 1.241(17)
O8 C23 1.263(11)
O4 C18 1.305(12)
O1 C3 1.390(11)
O1 C1 1.428(11)
O2 C2 1.331(10)
O5 C17 1.349(14)
O5 C19 1.449(13)
O6 C20 1.215(13)
O11 C30 1.239(12)
O12 H12A 0.8604
O12 H12B 0.8606
O9 C25 1.235(11)
O7 C20 1.253(12)
O3 H3 0.8200
O3 C10 1.427(16)
O10 C28 1.216(14)
N2 C12 1.288(14)
N2 C11 1.463(13)
N1 C8 1.306(13)
N1 C9 1.467(14)
C14 H14 0.9300
C14 C15 1.387(17)
C14 C13 1.385(16)
C20 C21 1.446(14)
C15 H15 0.9300
C15 C16 1.399(17)
C12 H12 0.9300
C12 C13 1.423(18)
C3 C2 1.435(13)
C3 C4 1.383(13)
C18 C13 1.442(19)
C18 C17 1.407(16)
C23 C22 1.551(15)
C23 C24 1.357(13)
C2 C7 1.384(13)
C30 C31 1.534(14)
C30 C29 1.404(15)
C16 H16 0.9300
C16 C17 1.396(14)
C25 C24 1.392(13)
C25 C26 1.545(12)
C8 H8 0.9300
C8 C7 1.473(14)
C4 H4 0.9300
C4 C5 1.400(17)
C24 H24 0.9300
C5 H5 0.9300
C5 C6 1.356(18)
C7 C6 1.430(13)
C29 H29 0.9300
C29 C28 1.363(17)
C27 C28 1.588(15)
C1 H1A 0.9600
C1 H1B 0.9600
C1 H1C 0.9600
C19 H19A 0.9600
C19 H19B 0.9600
C19 H19C 0.9600
C10 H10 0.9800
C10 C11 1.539(15)
C10 C9 1.499(16)
C11 H11A 0.9700
C11 H11B 0.9700
C6 H6 0.9300
C9 H9A 0.9700
C9 H9B 0.9700

loop_
_geom_torsion_atom_site_label_1
_geom_torsion_atom_site_label_2
_geom_torsion_atom_site_label_3
_geom_torsion_atom_site_label_4
_geom_torsion
Eu1 O8 C23 C22 -167.7(7)
Eu1 O8 C23 C24 9.0(15)
Eu1 O4 C18 C13 -173.0(6)
Eu1 O4 C18 C17 8.6(10)
Eu1 O1 C3 C2 2.5(9)
Eu1 O1 C3 C4 -178.4(7)
Eu1 O2 C2 C3 -2.0(10)
Eu1 O2 C2 C7 178.9(6)
Eu1 O5 C17 C18 -7.4(10)
Eu1 O5 C17 C16 171.9(8)
Eu1 O6 C20 O7 -7.4(16)
Eu1 O6 C20 C21 174.1(6)
Eu1 O11 C30 C31 175.5(6)
Eu1 O11 C30 C29 -0.5(15)
Eu1 O9 C25 C24 -16.5(15)
Eu1 O9 C25 C26 163.8(7)
Eu1 O10 C28 C29 7(2)
Eu1 O10 C28 C27 -172.1(8)
Ni1 O4 C18 C13 -14.6(11)
Ni1 O4 C18 C17 167.0(6)
Ni1 O2 C2 C3 -150.6(6)
Ni1 O2 C2 C7 30.4(10)
Ni1 O7 C20 O6 3.1(13)
Ni1 O7 C20 C21 -178.4(6)
Ni1 N2 C12 C13 6.0(15)
Ni1 N2 C11 C10 -36.4(12)
Ni1 N1 C8 C7 -8.1(13)
Ni1 N1 C9 C10 -5.6(14)
F11 C27 C28 O10 -172.5(11)
F11 C27 C28 C29 8.1(17)
F12 C27 C28 O10 -58.6(16)
F12 C27 C28 C29 121.9(13)
F10 C27 C28 O10 67.5(15)
F10 C27 C28 C29 -112.0(15)
O8 C23 C22 F6 -166.8(9)
O8 C23 C22 F4 72.8(11)
O8 C23 C22 F5 -43.9(13)
O8 C23 C24 C25 2.5(16)
O4 C18 C13 C14 178.7(8)
O4 C18 C13 C12 -3.4(13)
O4 C18 C17 O5 0.3(11)
O4 C18 C17 C16 -179.1(8)
O1 C3 C2 O2 -0.6(10)
O1 C3 C2 C7 178.5(7)
O1 C3 C4 C5 -178.5(9)
O2 C2 C7 C8 -2.0(13)
O2 C2 C7 C6 179.2(9)
O6 C20 C21 F2 66.9(12)
O6 C20 C21 F1 -166.5(10)
O6 C20 C21 F3 -40.1(13)
O11 C30 C31 F15 141.5(11)
O11 C30 C31 F14 18.9(13)
O11 C30 C31 F13 -96.4(11)
O11 C30 C29 C28 -5.5(17)
O9 C25 C24 C23 1.1(16)
O9 C25 C26 F8 -72.3(11)
O9 C25 C26 F7 164.8(8)
O9 C25 C26 F9 47.7(12)
O7 C20 C21 F2 -111.8(12)
O7 C20 C21 F1 14.8(13)
O7 C20 C21 F3 141.2(10)
O3 C10 C11 N2 -59.3(12)
O3 C10 C9 N1 82.9(12)
N2 C12 C13 C14 -174.1(10)
N2 C12 C13 C18 8.0(16)
N1 C8 C7 C2 -10.7(14)
N1 C8 C7 C6 168.1(9)
C14 C15 C16 C17 -1.2(17)
C15 C14 C13 C12 -176.6(10)
C15 C14 C13 C18 1.4(15)
C15 C16 C17 O5 -179.7(9)
C15 C16 C17 C18 -0.4(15)
C12 N2 C11 C10 152.5(10)
C3 C2 C7 C8 179.0(8)
C3 C2 C7 C6 0.1(13)
C3 C4 C5 C6 0.2(16)
C2 C3 C4 C5 0.5(14)
C2 C7 C6 C5 0.5(16)
C30 C29 C28 O10 2(2)
C30 C29 C28 C27 -178.2(11)
C8 N1 C9 C10 171.5(10)
C8 C7 C6 C5 -178.5(10)
C31 C30 C29 C28 178.3(10)
C22 C23 C24 C25 178.9(9)
C4 C3 C2 O2 -179.7(8)
C4 C3 C2 C7 -0.6(12)
C4 C5 C6 C7 -0.6(18)
C24 C23 C22 F6 16.3(15)
C24 C23 C22 F4 -104.2(11)
C24 C23 C22 F5 139.1(11)
C24 C25 C26 F8 107.9(11)
C24 C25 C26 F7 -14.9(13)
C24 C25 C26 F9 -132.0(10)
C26 C25 C24 C23 -179.1(9)
C13 C14 C15 C16 0.6(17)
C13 C18 C17 O5 -178.2(7)
C13 C18 C17 C16 2.4(13)
C29 C30 C31 F15 -41.9(14)
C29 C30 C31 F14 -164.5(9)
C29 C30 C31 F13 80.1(11)
C1 O1 C3 C2 -161.2(8)
C1 O1 C3 C4 17.8(13)
C17 C18 C13 C14 -2.9(13)
C17 C18 C13 C12 175.0(8)
C19 O5 C17 C18 163.1(8)
C19 O5 C17 C16 -17.5(13)
C11 N2 C12 C13 176.9(10)
C11 C10 C9 N1 -46.4(15)
C9 N1 C8 C7 174.8(9)
C9 C10 C11 N2 70.5(13)
